data_4083812
loop_
_publ_author_name
'Weng, Zhiqiang'
'Teo, Shihui'
'Hor, T. S. Andy'

_publ_section_title
;
 Stabilization of Nickel(0) by Hemilabile P,N-Ferrocene Ligands and Their
 Ethylene Oligomerization Activities
;
_journal_issue 20
_journal_name_full Organometallics
_journal_page_first 4878
_journal_paper_doi 10.1021/om060607+
_journal_volume 25
_journal_year 2006
_chemical_formula_sum 'C51 H64 Cl0 Fe N Ni P'
_chemical_formula_weight 836.56
_chemical_name_systematic
; 
 ? 
;
_space_group_IT_number 2
_symmetry_cell_setting triclinic
_symmetry_space_group_name_Hall '-P 1'
_symmetry_space_group_name_H-M 'P -1'
_atom_sites_solution_hydrogens geom
_atom_sites_solution_primary direct
_atom_sites_solution_secondary difmap
_audit_creation_method SHELXL-97
_cell_angle_alpha 94.371(3)
_cell_angle_beta 94.356(3)
_cell_angle_gamma 96.860(3)
_cell_formula_units_Z 2
_cell_length_a 9.7577(10)
_cell_length_b 12.6044(14)
_cell_length_c 18.6464(19)
_cell_measurement_reflns_used 641
_cell_measurement_temperature 295(2)
_cell_measurement_theta_max 17.81
_cell_measurement_theta_min 2.83
_cell_volume 2261.9(4)
_computing_cell_refinement 'Bruker SMART'
_computing_data_collection 'Bruker SMART'
_computing_data_reduction 'Bruker SAINT'
_computing_molecular_graphics 'Bruker SHELXTL'
_computing_publication_material 'Bruker SHELXTL'
_computing_structure_refinement 'SHELXL-97 (Sheldrick, 1997)'
_computing_structure_solution 'SHELXS-97 (Sheldrick, 1990)'
_diffrn_ambient_temperature 295(2)
_diffrn_measured_fraction_theta_full 0.998
_diffrn_measured_fraction_theta_max 0.998
_diffrn_measurement_device_type 'CCD area detector'
_diffrn_measurement_method 'phi and omega scans'
_diffrn_radiation_monochromator graphite
_diffrn_radiation_source 'fine-focus sealed tube'
_diffrn_radiation_type MoK\a
_diffrn_radiation_wavelength 0.71073
_diffrn_reflns_av_R_equivalents 0.0518
_diffrn_reflns_av_sigmaI/netI 0.0984
_diffrn_reflns_limit_h_max 11
_diffrn_reflns_limit_h_min -11
_diffrn_reflns_limit_k_max 9
_diffrn_reflns_limit_k_min -14
_diffrn_reflns_limit_l_max 22
_diffrn_reflns_limit_l_min -22
_diffrn_reflns_number 13226
_diffrn_reflns_theta_full 25.00
_diffrn_reflns_theta_max 25.00
_diffrn_reflns_theta_min 1.63
_exptl_absorpt_coefficient_mu 0.806
_exptl_absorpt_correction_T_max 0.9383
_exptl_absorpt_correction_T_min 0.7940
_exptl_absorpt_correction_type 'Sadabs, (Sheldrick 2001)'
_exptl_crystal_colour 'DARK RED'
_exptl_crystal_density_diffrn 1.228
_exptl_crystal_density_meas 0
_exptl_crystal_density_method 'not measured'
_exptl_crystal_description BLOCK
_exptl_crystal_F_000 892
_exptl_crystal_size_max 0.30
_exptl_crystal_size_mid 0.12
_exptl_crystal_size_min 0.08
_refine_diff_density_max 0.455
_refine_diff_density_min -0.450
_refine_diff_density_rms 0.075
_refine_ls_extinction_method none
_refine_ls_goodness_of_fit_ref 1.160
_refine_ls_hydrogen_treatment mixed
_refine_ls_matrix_type full
_refine_ls_number_parameters 532
_refine_ls_number_reflns 7933
_refine_ls_number_restraints 121
_refine_ls_restrained_S_all 1.160
_refine_ls_R_factor_all 0.1436
_refine_ls_R_factor_gt 0.0999
_refine_ls_shift/su_max 0.000
_refine_ls_shift/su_mean 0.000
_refine_ls_structure_factor_coef Fsqd
_refine_ls_weighting_details 'calc w=1/[\s^2^(Fo^2^)+(0.0479P)^2^+5.8031P] where P=(Fo^2^+2Fc^2^)/3'
_refine_ls_weighting_scheme calc
_refine_ls_wR_factor_gt 0.1957
_refine_ls_wR_factor_ref 0.2125
_reflns_number_gt 5235
_reflns_number_total 7933
_reflns_threshold_expression >2sigma(I)
_cod_data_source_file om060607%2Bsi20060705_064613.cif
_cod_data_source_block 4216
_cod_depositor_comments
;
The following automatic conversions were performed:

'_symmetry_cell_setting' value 'Triclinic' changed to 'triclinic'
according to
/usr/data/users/saulius/automatic-downloads/retrospective/ACS/lib/dictionaries/cif_core.dic
dictionary named 'cif_core.dic' version 2.4.2 from 2011-04-26.

Automatic conversion script
Id: cif_fix_values 2281 2013-09-26 08:29:07Z andrius 
;
_cod_original_sg_symbol_H-M P-1
_cod_database_code 4083812

loop_
_symmetry_equiv_pos_as_xyz
'x, y, z'
'-x, -y, -z'

loop_
_atom_site_label
_atom_site_type_symbol
_atom_site_fract_x
_atom_site_fract_y
_atom_site_fract_z
_atom_site_U_iso_or_equiv
_atom_site_adp_type
_atom_site_occupancy
_atom_site_symmetry_multiplicity
_atom_site_calc_flag
_atom_site_refinement_flags
_atom_site_disorder_assembly
_atom_site_disorder_group
Ni1 Ni 0.74035(9) 0.51605(7) 0.29074(5) 0.0433(3) Uani 1 1 d . A .
Fe1 Fe 1.12400(11) 0.44949(9) 0.28379(7) 0.0595(4) Uani 1 1 d . A .
P1 P 0.80115(19) 0.42777(16) 0.19415(10) 0.0448(5) Uani 1 1 d . A .
N1 N 0.8081(7) 0.4434(5) 0.3722(3) 0.0539(16) Uani 1 1 d D . .
C1 C 0.9327(10) 0.4491(8) 0.4017(4) 0.072(3) Uani 1 1 d . A .
H1 H 0.9463 0.4136 0.4431 0.086 Uiso 1 1 calc R . .
C2 C 0.7047(19) 0.3847(10) 0.4121(9) 0.15(2) Uani 0.50 1 d PDU A 1
H2A H 0.7407 0.4117 0.4615 0.180 Uiso 0.50 1 calc PR A 1
C2A C 0.6986(14) 0.3762(9) 0.4048(8) 0.080(10) Uani 0.50 1 d PDU A 2
H2AA H 0.6321 0.3741 0.3624 0.096 Uiso 0.50 1 calc PR A 2
C3 C 0.7286(9) 0.2699(6) 0.4143(5) 0.070(7) Uani 0.50 1 d PGDU A 1
C4 C 0.7899(11) 0.2355(8) 0.4766(6) 0.131(11) Uani 0.50 1 d PGDU A 1
H4A H 0.8189 0.2843 0.5164 0.158 Uiso 0.50 1 calc PR A 1
C5 C 0.8079(12) 0.1281(9) 0.4796(8) 0.161(13) Uani 0.50 1 d PGU A 1
H5A H 0.8490 0.1051 0.5213 0.193 Uiso 0.50 1 calc PR A 1
C6 C 0.7646(12) 0.0552(7) 0.4202(9) 0.154(14) Uani 0.50 1 d PGU A 1
H6A H 0.7766 -0.0167 0.4221 0.185 Uiso 0.50 1 calc PR A 1
C7 C 0.7032(12) 0.0896(7) 0.3578(7) 0.183(17) Uani 0.50 1 d PGU A 1
H7A H 0.6742 0.0408 0.3180 0.219 Uiso 0.50 1 calc PR A 1
C8 C 0.6852(10) 0.1970(7) 0.3549(5) 0.118(10) Uani 0.50 1 d PGDU A 1
H8A H 0.6442 0.2200 0.3131 0.142 Uiso 0.50 1 calc PR A 1
C3A C 0.7016(9) 0.2580(6) 0.3976(5) 0.072(7) Uani 0.50 1 d PGDU A 2
C4A C 0.7920(8) 0.2123(7) 0.4438(6) 0.090(7) Uani 0.50 1 d PGDU A 2
H4AA H 0.8434 0.2542 0.4820 0.108 Uiso 0.50 1 calc PR A 2
C5A C 0.8056(10) 0.1038(8) 0.4327(8) 0.140(11) Uani 0.50 1 d PGU A 2
H5AA H 0.8660 0.0732 0.4635 0.168 Uiso 0.50 1 calc PR A 2
C6A C 0.7288(14) 0.0412(6) 0.3755(9) 0.093(7) Uani 0.50 1 d PGU A 2
H6AA H 0.7378 -0.0314 0.3681 0.111 Uiso 0.50 1 calc PR A 2
C7A C 0.6384(14) 0.0869(9) 0.3293(6) 0.134(10) Uani 0.50 1 d PGU A 2
H7AA H 0.5870 0.0450 0.2910 0.161 Uiso 0.50 1 calc PR A 2
C8A C 0.6249(12) 0.1954(9) 0.3404(5) 0.125(10) Uani 0.50 1 d PGDU A 2
H8AA H 0.5644 0.2260 0.3095 0.150 Uiso 0.50 1 calc PR A 2
C9A C 0.608(3) 0.413(2) 0.4516(13) 0.102(9) Uani 0.50 1 d PDU A 2
H9AA H 0.6135 0.4897 0.4523 0.154 Uiso 0.50 1 calc PR A 2
H9AB H 0.6325 0.3937 0.4993 0.154 Uiso 0.50 1 calc PR A 2
H9AC H 0.5152 0.3813 0.4359 0.154 Uiso 0.50 1 calc PR A 2
C9 C 0.5775(19) 0.4231(18) 0.4102(12) 0.071(6) Uani 0.50 1 d PDU A 1
H9A H 0.5909 0.4997 0.4093 0.107 Uiso 0.50 1 calc PR A 1
H9B H 0.5320 0.4046 0.4522 0.107 Uiso 0.50 1 calc PR A 1
H9C H 0.5212 0.3917 0.3676 0.107 Uiso 0.50 1 calc PR A 1
C10 C 1.0537(10) 0.5071(7) 0.3750(5) 0.071(2) Uani 1 1 d . . .
C11 C 1.1934(10) 0.4829(9) 0.3882(6) 0.089(3) Uani 1 1 d . A .
H11 H 1.2216 0.4300 0.4204 0.107 Uiso 1 1 calc R . .
C12 C 1.2811(10) 0.5433(9) 0.3492(6) 0.091(3) Uani 1 1 d . . .
H12 H 1.3808 0.5406 0.3478 0.109 Uiso 1 1 calc R A .
C13 C 1.1978(9) 0.6089(7) 0.3080(6) 0.083(3) Uani 1 1 d . A .
H13 H 1.2310 0.6594 0.2739 0.099 Uiso 1 1 calc R . .
C14 C 1.0588(8) 0.5854(7) 0.3255(5) 0.067(2) Uani 1 1 d . A .
H14 H 0.9794 0.6180 0.3058 0.080 Uiso 1 1 calc R . .
C15 C 0.9721(7) 0.3806(6) 0.2083(4) 0.0482(18) Uani 1 1 d . . .
C16 C 1.0967(8) 0.4102(7) 0.1749(5) 0.068(2) Uani 1 1 d . A .
H16 H 1.1071 0.4609 0.1379 0.081 Uiso 1 1 calc R . .
C17 C 1.2032(9) 0.3576(8) 0.2057(6) 0.082(3) Uani 1 1 d . . .
H17 H 1.2996 0.3648 0.1935 0.098 Uiso 1 1 calc R A .
C18 C 1.1466(9) 0.2918(7) 0.2546(5) 0.076(3) Uani 1 1 d . A .
H18 H 1.1968 0.2451 0.2839 0.091 Uiso 1 1 calc R . .
C19 C 1.0053(8) 0.3067(6) 0.2576(4) 0.058(2) Uani 1 1 d . A .
H19 H 0.9410 0.2707 0.2886 0.069 Uiso 1 1 calc R . .
C20 C 0.6817(8) 0.6420(6) 0.3348(4) 0.0503(18) Uani 1 1 d . . .
C21 C 0.6359(7) 0.6292(6) 0.2685(4) 0.0493(18) Uani 1 1 d . A .
C22 C 0.6824(9) 0.7062(6) 0.4022(4) 0.058(2) Uani 1 1 d . A .
C23 C 0.7937(11) 0.7167(8) 0.4543(5) 0.091(3) Uani 1 1 d . . .
H23 H 0.8696 0.6803 0.4468 0.109 Uiso 1 1 calc R A .
C24 C 0.7915(15) 0.7821(9) 0.5181(6) 0.110(4) Uani 1 1 d . A .
H24 H 0.8672 0.7895 0.5523 0.132 Uiso 1 1 calc R . .
C25 C 0.6838(16) 0.8342(9) 0.5311(7) 0.108(4) Uani 1 1 d . . .
H25 H 0.6849 0.8769 0.5741 0.129 Uiso 1 1 calc R A .
C26 C 0.5724(12) 0.8251(8) 0.4818(7) 0.094(3) Uani 1 1 d . A .
H26 H 0.4970 0.8613 0.4907 0.113 Uiso 1 1 calc R . .
C27 C 0.5724(10) 0.7611(7) 0.4178(5) 0.081(3) Uani 1 1 d . . .
H27 H 0.4957 0.7550 0.3843 0.097 Uiso 1 1 calc R A .
C28 C 0.5602(8) 0.6863(6) 0.2155(4) 0.056(2) Uani 1 1 d . . .
C29 C 0.5994(12) 0.7914(8) 0.2069(6) 0.099(3) Uani 1 1 d . A .
H29 H 0.6797 0.8271 0.2322 0.119 Uiso 1 1 calc R . .
C30 C 0.5202(18) 0.8459(10) 0.1606(8) 0.138(5) Uani 1 1 d . . .
H30 H 0.5452 0.9187 0.1567 0.166 Uiso 1 1 calc R A .
C31 C 0.4059(16) 0.7930(12) 0.1208(6) 0.119(5) Uani 1 1 d . A .
H31 H 0.3547 0.8290 0.0886 0.142 Uiso 1 1 calc R . .
C32 C 0.3686(11) 0.6910(12) 0.1280(5) 0.099(4) Uani 1 1 d . . .
H32 H 0.2891 0.6560 0.1017 0.118 Uiso 1 1 calc R A .
C33 C 0.4448(9) 0.6344(8) 0.1739(4) 0.069(2) Uani 1 1 d . A .
H33 H 0.4184 0.5616 0.1766 0.083 Uiso 1 1 calc R . .
C34 C 0.7021(7) 0.2966(6) 0.1607(4) 0.0518(19) Uani 1 1 d . . .
H34 H 0.7226 0.2487 0.1980 0.062 Uiso 1 1 calc R A .
C35 C 0.7430(8) 0.2414(6) 0.0914(4) 0.062(2) Uani 1 1 d . A .
H35A H 0.8417 0.2367 0.0960 0.075 Uiso 1 1 calc R . .
H35B H 0.7238 0.2841 0.0515 0.075 Uiso 1 1 calc R . .
C36 C 0.6644(9) 0.1292(7) 0.0750(5) 0.083(3) Uani 1 1 d . . .
H36A H 0.6897 0.0978 0.0295 0.100 Uiso 1 1 calc R A .
H36B H 0.6904 0.0844 0.1125 0.100 Uiso 1 1 calc R . .
C37 C 0.5089(10) 0.1322(8) 0.0706(5) 0.091(3) Uani 1 1 d . A .
H37A H 0.4614 0.0597 0.0622 0.109 Uiso 1 1 calc R . .
H37B H 0.4817 0.1717 0.0303 0.109 Uiso 1 1 calc R . .
C38 C 0.4665(8) 0.1856(7) 0.1404(5) 0.074(3) Uani 1 1 d . . .
H38A H 0.4852 0.1419 0.1798 0.088 Uiso 1 1 calc R A .
H38B H 0.3677 0.1901 0.1356 0.088 Uiso 1 1 calc R . .
C39 C 0.5447(7) 0.2982(6) 0.1584(4) 0.060(2) Uani 1 1 d . A .
H39A H 0.5209 0.3272 0.2049 0.071 Uiso 1 1 calc R . .
H39B H 0.5165 0.3446 0.1223 0.071 Uiso 1 1 calc R . .
C40 C 0.8278(7) 0.5025(6) 0.1130(4) 0.0510(19) Uani 1 1 d . . .
H40 H 0.8831 0.4621 0.0816 0.061 Uiso 1 1 calc R A .
C41 C 0.6935(8) 0.5165(7) 0.0689(4) 0.064(2) Uani 1 1 d . A .
H41A H 0.6429 0.4467 0.0529 0.077 Uiso 1 1 calc R . .
H41B H 0.6358 0.5554 0.0988 0.077 Uiso 1 1 calc R . .
C42 C 0.7261(11) 0.5779(9) 0.0038(5) 0.087(3) Uani 1 1 d . . .
H42A H 0.7779 0.5358 -0.0276 0.104 Uiso 1 1 calc R A .
H42B H 0.6400 0.5872 -0.0231 0.104 Uiso 1 1 calc R . .
C43 C 0.8082(12) 0.6860(9) 0.0242(5) 0.099(3) Uani 1 1 d . A .
H43A H 0.7546 0.7305 0.0528 0.119 Uiso 1 1 calc R . .
H43B H 0.8283 0.7210 -0.0191 0.119 Uiso 1 1 calc R . .
C44 C 0.9413(11) 0.6730(8) 0.0668(5) 0.089(3) Uani 1 1 d . . .
H44A H 0.9928 0.7430 0.0813 0.106 Uiso 1 1 calc R A .
H44B H 0.9976 0.6326 0.0370 0.106 Uiso 1 1 calc R . .
C45 C 0.9099(9) 0.6137(7) 0.1344(4) 0.066(2) Uani 1 1 d . A .
H45A H 0.9962 0.6056 0.1616 0.080 Uiso 1 1 calc R . .
H45B H 0.8568 0.6558 0.1651 0.080 Uiso 1 1 calc R . .
C1S C 0.063(5) 1.033(5) 0.080(2) 0.28(3) Uiso 0.50 1 d PD B 1
H1SA H -0.0080 1.0578 0.0486 0.424 Uiso 0.50 1 calc PR B 1
H1SB H 0.0844 0.9657 0.0595 0.424 Uiso 0.50 1 calc PR B 1
H1SC H 0.1441 1.0850 0.0843 0.424 Uiso 0.50 1 calc PR B 1
C2S C 0.010(4) 1.020(4) 0.154(2) 0.223(19) Uiso 0.50 1 d PD B 1
H2SA H -0.0722 0.9677 0.1511 0.267 Uiso 0.50 1 calc PR B 1
H2SB H -0.0118 1.0877 0.1762 0.267 Uiso 0.50 1 calc PR B 1
C3S C 0.131(3) 0.981(4) 0.199(2) 0.24(2) Uiso 0.50 1 d PD B 1
H3SA H 0.1908 0.9456 0.1677 0.282 Uiso 0.50 1 calc PR B 1
H3SB H 0.1863 1.0393 0.2286 0.282 Uiso 0.50 1 calc PR B 1
C4S C 0.054(4) 0.901(3) 0.245(2) 0.25(2) Uiso 0.50 1 d PD B 1
H4SA H -0.0401 0.9163 0.2487 0.301 Uiso 0.50 1 calc PR B 1
H4SB H 0.0529 0.8281 0.2241 0.301 Uiso 0.50 1 calc PR B 1
C5S C 0.139(6) 0.921(6) 0.317(2) 0.35(4) Uiso 0.50 1 d PD B 1
H5SA H 0.1252 0.8589 0.3452 0.422 Uiso 0.50 1 calc PR B 1
H5SB H 0.1158 0.9833 0.3451 0.422 Uiso 0.50 1 calc PR B 1
C6S C 0.287(5) 0.939(5) 0.295(3) 0.36(3) Uiso 0.50 1 d PD B 1
H6SA H 0.3500 0.9532 0.3379 0.534 Uiso 0.50 1 calc PR B 1
H6SB H 0.2961 0.9984 0.2665 0.534 Uiso 0.50 1 calc PR B 1
H6SC H 0.3065 0.8755 0.2681 0.534 Uiso 0.50 1 calc PR B 1
C1X C 0.005(11) 0.985(16) 0.077(3) 0.82(18) Uiso 0.50 1 d PD C 2
H1XA H 0.0680 1.0002 0.0411 1.228 Uiso 0.50 1 calc PR C 2
H1XB H -0.0561 1.0394 0.0799 1.228 Uiso 0.50 1 calc PR C 2
H1XC H -0.0488 0.9163 0.0642 1.228 Uiso 0.50 1 calc PR C 2
C2X C 0.087(6) 0.984(7) 0.151(3) 0.36(4) Uiso 0.50 1 d PD C 2
H2XA H 0.1462 0.9270 0.1506 0.426 Uiso 0.50 1 calc PR C 2
H2XB H 0.1438 1.0519 0.1651 0.426 Uiso 0.50 1 calc PR C 2
C3X C -0.029(4) 0.963(4) 0.202(2) 0.27(2) Uiso 0.50 1 d PD C 2
H3XA H -0.1023 1.0069 0.1923 0.319 Uiso 0.50 1 calc PR C 2
H3XB H -0.0679 0.8880 0.1972 0.319 Uiso 0.50 1 calc PR C 2
C4X C 0.047(5) 0.995(3) 0.276(2) 0.29(3) Uiso 0.50 1 d PD C 2
H4XA H 0.0049 1.0509 0.3015 0.343 Uiso 0.50 1 calc PR C 2
H4XB H 0.1437 1.0208 0.2717 0.343 Uiso 0.50 1 calc PR C 2
C5X C 0.033(6) 0.893(5) 0.314(3) 0.36(4) Uiso 0.50 1 d PD C 2
H5XA H -0.0016 0.8306 0.2813 0.437 Uiso 0.50 1 calc PR C 2
H5XB H -0.0269 0.8974 0.3533 0.437 Uiso 0.50 1 calc PR C 2
C6X C 0.185(7) 0.887(7) 0.344(5) 0.49(7) Uiso 0.50 1 d PD C 2
H6XA H 0.1898 0.8225 0.3673 0.731 Uiso 0.50 1 calc PR C 2
H6XB H 0.2153 0.9481 0.3781 0.731 Uiso 0.50 1 calc PR C 2
H6XC H 0.2432 0.8884 0.3048 0.731 Uiso 0.50 1 calc PR C 2

loop_
_atom_site_aniso_label
_atom_site_aniso_U_11
_atom_site_aniso_U_22
_atom_site_aniso_U_33
_atom_site_aniso_U_23
_atom_site_aniso_U_13
_atom_site_aniso_U_12
Ni1 0.0440(6) 0.0490(6) 0.0372(5) 0.0037(4) 0.0043(4) 0.0070(4)
Fe1 0.0390(6) 0.0613(8) 0.0748(8) -0.0043(6) -0.0034(6) 0.0049(5)
P1 0.0423(11) 0.0559(12) 0.0364(10) 0.0012(9) 0.0010(8) 0.0097(9)
N1 0.055(4) 0.061(4) 0.050(4) 0.016(3) 0.011(3) 0.011(3)
C1 0.087(7) 0.094(7) 0.039(5) 0.015(5) -0.003(5) 0.025(6)
C2 0.15(3) 0.15(3) 0.17(3) 0.044(18) 0.049(18) 0.033(18)
C2A 0.073(14) 0.068(14) 0.122(17) 0.060(11) 0.071(12) 0.026(10)
C3 0.047(10) 0.099(15) 0.063(11) 0.017(11) 0.007(9) 0.001(10)
C4 0.143(18) 0.127(17) 0.121(16) 0.049(14) -0.012(13) -0.008(14)
C5 0.152(19) 0.16(2) 0.17(2) 0.046(16) 0.012(15) 0.025(16)
C6 0.16(2) 0.122(18) 0.18(2) 0.007(16) 0.014(17) 0.010(15)
C7 0.18(2) 0.19(2) 0.17(2) 0.009(18) 0.043(18) 0.016(17)
C8 0.109(15) 0.136(18) 0.109(16) 0.032(14) 0.039(13) -0.019(13)
C3A 0.083(13) 0.084(14) 0.044(10) -0.006(10) 0.029(9) -0.009(11)
C4A 0.107(14) 0.064(11) 0.102(14) 0.033(11) 0.005(11) 0.012(11)
C5A 0.133(18) 0.119(17) 0.169(19) 0.009(15) 0.017(15) 0.014(15)
C6A 0.130(15) 0.069(12) 0.089(14) 0.035(11) 0.019(12) 0.024(11)
C7A 0.154(18) 0.144(18) 0.104(15) 0.004(14) 0.037(14) 0.000(15)
C8A 0.142(17) 0.144(18) 0.091(15) 0.044(14) 0.033(13) -0.005(14)
C9A 0.111(17) 0.098(16) 0.111(18) 0.018(15) 0.077(16) 0.017(13)
C9 0.066(12) 0.078(12) 0.084(14) 0.044(12) 0.052(11) 0.013(9)
C10 0.076(7) 0.057(5) 0.073(6) -0.006(5) -0.022(5) 0.010(5)
C11 0.063(6) 0.092(7) 0.101(8) -0.020(6) -0.038(6) 0.009(6)
C12 0.051(6) 0.101(8) 0.105(8) -0.041(7) -0.017(6) -0.002(6)
C13 0.057(6) 0.066(6) 0.119(8) -0.012(6) 0.011(6) -0.007(5)
C14 0.049(5) 0.074(6) 0.071(6) -0.022(5) -0.006(4) 0.005(4)
C15 0.051(4) 0.054(5) 0.039(4) -0.009(3) 0.001(3) 0.015(4)
C16 0.051(5) 0.089(7) 0.066(6) 0.001(5) 0.015(4) 0.018(5)
C17 0.050(5) 0.097(8) 0.100(8) -0.004(6) 0.002(5) 0.022(5)
C18 0.069(6) 0.062(6) 0.096(7) -0.007(5) -0.017(5) 0.029(5)
C19 0.053(5) 0.046(4) 0.072(6) 0.002(4) -0.004(4) 0.006(4)
C20 0.055(5) 0.053(5) 0.044(4) 0.001(4) 0.011(4) 0.008(4)
C21 0.040(4) 0.058(5) 0.051(5) 0.006(4) 0.007(3) 0.006(3)
C22 0.070(6) 0.052(5) 0.053(5) 0.001(4) 0.015(4) 0.007(4)
C23 0.093(7) 0.096(8) 0.076(7) -0.025(6) -0.023(6) 0.020(6)
C24 0.143(11) 0.100(9) 0.076(8) -0.017(7) -0.026(7) 0.003(8)
C25 0.149(12) 0.087(8) 0.084(8) -0.022(7) 0.024(8) 0.009(8)
C26 0.097(8) 0.074(7) 0.112(9) -0.015(7) 0.034(7) 0.013(6)
C27 0.077(6) 0.067(6) 0.094(7) -0.018(5) 0.021(5) -0.002(5)
C28 0.068(5) 0.058(5) 0.049(5) 0.010(4) 0.012(4) 0.021(4)
C29 0.119(9) 0.077(7) 0.097(8) 0.013(6) -0.034(7) 0.013(6)
C30 0.217(17) 0.075(8) 0.126(11) 0.022(8) -0.028(11) 0.048(10)
C31 0.172(14) 0.122(11) 0.077(8) 0.029(8) -0.005(8) 0.079(11)
C32 0.086(7) 0.152(12) 0.067(7) 0.020(7) -0.010(5) 0.052(8)
C33 0.063(6) 0.090(7) 0.054(5) 0.013(5) -0.005(4) 0.004(5)
C34 0.047(4) 0.049(4) 0.056(5) -0.004(4) -0.005(4) 0.005(3)
C35 0.062(5) 0.070(6) 0.053(5) -0.012(4) 0.004(4) 0.010(4)
C36 0.077(7) 0.072(6) 0.094(7) -0.023(5) -0.013(5) 0.015(5)
C37 0.094(8) 0.071(6) 0.095(8) -0.024(6) -0.018(6) -0.005(5)
C38 0.051(5) 0.068(6) 0.096(7) 0.001(5) -0.006(5) -0.007(4)
C39 0.049(5) 0.071(6) 0.057(5) -0.001(4) -0.005(4) 0.012(4)
C40 0.054(5) 0.066(5) 0.035(4) 0.002(4) 0.008(3) 0.015(4)
C41 0.070(6) 0.081(6) 0.044(4) 0.012(4) 0.007(4) 0.019(5)
C42 0.097(8) 0.115(9) 0.050(5) 0.019(6) -0.002(5) 0.016(7)
C43 0.120(9) 0.109(9) 0.071(7) 0.046(6) 0.001(6) 0.007(7)
C44 0.111(8) 0.077(7) 0.080(7) 0.030(6) 0.025(6) -0.005(6)
C45 0.084(6) 0.072(6) 0.045(5) 0.010(4) 0.010(4) 0.011(5)

loop_
_atom_type_symbol
_atom_type_description
_atom_type_scat_dispersion_real
_atom_type_scat_dispersion_imag
_atom_type_scat_source
C C 0.0033 0.0016 'International Tables Vol C Tables 4.2.6.8 and 6.1.1.4'
H H 0.0000 0.0000 'International Tables Vol C Tables 4.2.6.8 and 6.1.1.4'
N N 0.0061 0.0033 'International Tables Vol C Tables 4.2.6.8 and 6.1.1.4'
P P 0.1023 0.0942 'International Tables Vol C Tables 4.2.6.8 and 6.1.1.4'
Fe Fe 0.3463 0.8444 'International Tables Vol C Tables 4.2.6.8 and 6.1.1.4'
Ni Ni 0.3393 1.1124 'International Tables Vol C Tables 4.2.6.8 and 6.1.1.4'
Cl Cl 0.1484 0.1585 'International Tables Vol C Tables 4.2.6.8 and 6.1.1.4'

loop_
_geom_angle_atom_site_label_1
_geom_angle_atom_site_label_2
_geom_angle_atom_site_label_3
_geom_angle
C20 Ni1 C21 39.2(3)
C20 Ni1 N1 103.7(3)
C21 Ni1 N1 141.3(3)
C20 Ni1 P1 149.4(2)
C21 Ni1 P1 113.1(2)
N1 Ni1 P1 105.51(19)
C10 Fe1 C11 42.1(3)
C10 Fe1 C14 40.8(3)
C11 Fe1 C14 68.7(4)
C10 Fe1 C19 104.4(4)
C11 Fe1 C19 116.4(4)
C14 Fe1 C19 126.1(3)
C10 Fe1 C15 113.8(3)
C11 Fe1 C15 149.1(4)
C14 Fe1 C15 106.3(3)
C19 Fe1 C15 40.6(3)
C10 Fe1 C16 150.1(3)
C11 Fe1 C16 167.6(4)
C14 Fe1 C16 119.5(4)
C19 Fe1 C16 67.5(4)
C15 Fe1 C16 41.1(3)
C10 Fe1 C17 165.2(4)
C11 Fe1 C17 128.6(4)
C14 Fe1 C17 154.0(4)
C19 Fe1 C17 67.8(4)
C15 Fe1 C17 69.1(3)
C16 Fe1 C17 40.2(3)
C10 Fe1 C13 68.9(4)
C11 Fe1 C13 67.6(4)
C14 Fe1 C13 40.8(3)
C19 Fe1 C13 165.8(3)
C15 Fe1 C13 129.3(4)
C16 Fe1 C13 111.7(4)
C17 Fe1 C13 121.5(4)
C10 Fe1 C18 126.8(4)
C11 Fe1 C18 108.1(4)
C14 Fe1 C18 164.6(4)
C19 Fe1 C18 40.6(3)
C15 Fe1 C18 68.3(3)
C16 Fe1 C18 66.6(4)
C17 Fe1 C18 39.3(4)
C13 Fe1 C18 153.3(4)
C10 Fe1 C12 68.9(4)
C11 Fe1 C12 39.0(4)
C14 Fe1 C12 68.8(4)
C19 Fe1 C12 149.8(4)
C15 Fe1 C12 169.5(4)
C16 Fe1 C12 132.3(4)
C17 Fe1 C12 111.0(4)
C13 Fe1 C12 41.0(4)
C18 Fe1 C12 118.9(4)
C15 P1 C34 97.2(3)
C15 P1 C40 100.0(3)
C34 P1 C40 106.0(3)
C15 P1 Ni1 113.2(2)
C34 P1 Ni1 119.3(2)
C40 P1 Ni1 117.7(2)
C1 N1 C2 113.6(9)
C1 N1 C2A 117.3(8)
C2 N1 C2A 6.6(6)
C1 N1 Ni1 128.6(6)
C2 N1 Ni1 117.3(7)
C2A N1 Ni1 114.1(6)
N1 C1 C10 124.7(8)
C9 C2 N1 114.9(12)
C9 C2 C3 126.1(16)
N1 C2 C3 111.0(11)
C9A C2A N1 125.9(14)
C9A C2A C3A 115.9(14)
N1 C2A C3A 117.2(9)
C4 C3 C8 120.0
C4 C3 C2 119.9(4)
C8 C3 C2 120.1(4)
C3 C4 C5 120.0
C4 C5 C6 120.0
C7 C6 C5 120.0
C6 C7 C8 120.0
C7 C8 C3 120.0
C4A C3A C8A 120.0
C4A C3A C2A 119.8(4)
C8A C3A C2A 119.9(4)
C3A C4A C5A 120.0
C6A C5A C4A 120.0
C5A C6A C7A 120.0
C8A C7A C6A 120.0
C7A C8A C3A 120.0
C14 C10 C11 106.3(9)
C14 C10 C1 128.6(8)
C11 C10 C1 124.7(9)
C14 C10 Fe1 70.4(5)
C11 C10 Fe1 69.3(6)
C1 C10 Fe1 119.1(6)
C12 C11 C10 110.5(10)
C12 C11 Fe1 73.0(6)
C10 C11 Fe1 68.6(5)
C11 C12 C13 107.0(9)
C11 C12 Fe1 68.0(5)
C13 C12 Fe1 68.8(5)
C14 C13 C12 107.4(9)
C14 C13 Fe1 68.2(5)
C12 C13 Fe1 70.1(5)
C10 C14 C13 108.8(8)
C10 C14 Fe1 68.8(5)
C13 C14 Fe1 71.0(5)
C19 C15 C16 105.7(7)
C19 C15 P1 124.9(6)
C16 C15 P1 129.4(6)
C19 C15 Fe1 69.5(4)
C16 C15 Fe1 69.9(4)
P1 C15 Fe1 124.1(3)
C17 C16 C15 109.1(8)
C17 C16 Fe1 70.0(5)
C15 C16 Fe1 69.0(4)
C18 C17 C16 107.8(8)
C18 C17 Fe1 71.0(5)
C16 C17 Fe1 69.7(5)
C17 C18 C19 108.4(8)
C17 C18 Fe1 69.7(5)
C19 C18 Fe1 68.3(4)
C15 C19 C18 108.9(8)
C15 C19 Fe1 69.9(4)
C18 C19 Fe1 71.1(5)
C21 C20 C22 145.3(8)
C21 C20 Ni1 70.5(5)
C22 C20 Ni1 144.1(6)
C20 C21 C28 138.9(7)
C20 C21 Ni1 70.3(5)
C28 C21 Ni1 150.4(6)
C27 C22 C23 116.8(8)
C27 C22 C20 121.4(8)
C23 C22 C20 121.8(8)
C22 C23 C24 119.8(10)
C25 C24 C23 121.7(11)
C24 C25 C26 120.2(11)
C25 C26 C27 119.2(10)
C22 C27 C26 122.3(10)
C29 C28 C33 118.1(8)
C29 C28 C21 121.4(8)
C33 C28 C21 120.5(8)
C28 C29 C30 120.4(11)
C31 C30 C29 120.2(12)
C32 C31 C30 119.7(11)
C31 C32 C33 121.6(12)
C28 C33 C32 120.0(10)
C35 C34 C39 111.3(6)
C35 C34 P1 117.4(5)
C39 C34 P1 112.7(5)
C34 C35 C36 111.6(7)
C37 C36 C35 111.1(7)
C36 C37 C38 110.7(7)
C37 C38 C39 111.7(7)
C38 C39 C34 111.3(6)
C41 C40 C45 108.8(7)
C41 C40 P1 114.0(5)
C45 C40 P1 110.6(5)
C42 C41 C40 110.0(7)
C43 C42 C41 112.9(8)
C42 C43 C44 109.7(9)
C43 C44 C45 109.9(8)
C40 C45 C44 110.9(7)
C1S C2S C3S 104.4(17)
C4S C3S C2S 101.5(16)
C5S C4S C3S 103.1(17)
C4S C5S C6S 102.1(17)
C3X C2X C1X 102.3(18)
C4X C3X C2X 102.3(17)
C3X C4X C5X 104.5(18)
C4X C5X C6X 102.1(18)

loop_
_geom_bond_atom_site_label_1
_geom_bond_atom_site_label_2
_geom_bond_distance
Ni1 C20 1.900(7)
Ni1 C21 1.902(7)
Ni1 N1 1.945(6)
Ni1 P1 2.202(2)
Fe1 C10 1.999(10)
Fe1 C11 2.009(10)
Fe1 C14 2.019(8)
Fe1 C19 2.025(7)
Fe1 C15 2.031(7)
Fe1 C16 2.042(8)
Fe1 C17 2.046(9)
Fe1 C13 2.055(9)
Fe1 C18 2.063(8)
Fe1 C12 2.073(9)
P1 C15 1.843(7)
P1 C34 1.851(7)
P1 C40 1.862(7)
N1 C1 1.287(10)
N1 C2 1.464(17)
N1 C2A 1.480(13)
C1 C10 1.454(12)
C2 C9 1.384(14)
C2 C3 1.496(10)
C2A C9A 1.383(14)
C2A C3A 1.490(9)
C3 C4 1.3900
C3 C8 1.3900
C4 C5 1.3900
C5 C6 1.3900
C6 C7 1.3900
C7 C8 1.3900
C3A C4A 1.3900
C3A C8A 1.3900
C4A C5A 1.3900
C5A C6A 1.3900
C6A C7A 1.3900
C7A C8A 1.3900
C10 C14 1.400(12)
C10 C11 1.440(12)
C11 C12 1.365(14)
C12 C13 1.447(13)
C13 C14 1.422(11)
C15 C19 1.406(10)
C15 C16 1.431(10)
C16 C17 1.406(11)
C17 C18 1.381(13)
C18 C19 1.419(11)
C20 C21 1.275(9)
C20 C22 1.441(10)
C21 C28 1.470(10)
C22 C27 1.382(11)
C22 C23 1.387(11)
C23 C24 1.397(13)
C24 C25 1.332(15)
C25 C26 1.357(15)
C26 C27 1.387(13)
C28 C29 1.360(12)
C28 C33 1.383(11)
C29 C30 1.390(14)
C30 C31 1.364(17)
C31 C32 1.314(16)
C32 C33 1.384(12)
C34 C35 1.524(10)
C34 C39 1.536(9)
C35 C36 1.524(11)
C36 C37 1.519(12)
C37 C38 1.528(12)
C38 C39 1.528(10)
C40 C41 1.528(10)
C40 C45 1.537(10)
C41 C42 1.523(11)
C42 C43 1.502(13)
C43 C44 1.503(13)
C44 C45 1.546(11)
C1S C2S 1.54(2)
C2S C3S 1.543(19)
C3S C4S 1.531(19)
C4S C5S 1.52(2)
C5S C6S 1.52(2)
C1X C2X 1.55(2)
C2X C3X 1.54(2)
C3X C4X 1.52(2)
C4X C5X 1.52(2)
C5X C6X 1.55(2)
